data_7720811
loop_
_publ_author_name
'Gonz&#xe1;lez, Jonay'
'Fagundes, Vinicius K.'
'Hay, Moya A.'
'Dallerba, Elena'
'Massi, Massimiliano'
'Hall, Christopher R.'
'Giansiracusa, Marcus J.'
'Boskovic, Colette'

_publ_section_title
;
 Correlating luminescence and single-molecule magnetism for two series of
 heteroleptic lanthanoid complexes.
;
_journal_issue 4
_journal_name_full 'Dalton transactions (Cambridge, England : 2003)'
_journal_page_first 1792
_journal_page_last 1805
_journal_paper_doi 10.1039/d5dt02364e
_journal_volume 55
_journal_year 2026
_chemical_formula_moiety 'C18 H18 N7 O9 Sm, C2 H3 N'
_chemical_formula_sum 'C20 H21 N8 O9 Sm'
_chemical_formula_weight 667.80
_chemical_name_systematic MH3-017-SmNO3
_space_group_crystal_system monoclinic
_space_group_IT_number 15
_space_group_name_Hall '-C 2yc'
_space_group_name_H-M_alt 'C 1 2/c 1'
_atom_sites_solution_hydrogens geom
_atom_sites_solution_primary dual
_audit_creation_date 2023-12-15
_audit_creation_method
;
Olex2 1.5
(compiled 2023.08.24 svn.re1ec1418 for OlexSys, GUI svn.r6817)
;
_audit_update_record
;
2025-12-04 deposited with the CCDC.	2025-12-18 downloaded from the CCDC.
;
_cell_angle_alpha 90
_cell_angle_beta 99.8490(10)
_cell_angle_gamma 90
_cell_formula_units_Z 8
_cell_length_a 21.8885(3)
_cell_length_b 8.37110(10)
_cell_length_c 27.1008(3)
_cell_measurement_reflns_used 17319
_cell_measurement_temperature 100.00(14)
_cell_measurement_theta_max 79.9740
_cell_measurement_theta_min 3.3210
_cell_volume 4892.52(11)
_computing_cell_refinement 'CrysAlisPro 1.171.42.49 (Rigaku OD, 2022)'
_computing_data_collection 'CrysAlisPro 1.171.42.49 (Rigaku OD, 2022)'
_computing_data_reduction 'CrysAlisPro 1.171.42.49 (Rigaku OD, 2022)'
_computing_molecular_graphics 'Olex2 1.5 (Dolomanov et al., 2009)'
_computing_publication_material 'Olex2 1.5 (Dolomanov et al., 2009)'
_computing_structure_refinement 'SHELXL 2018/3 (Sheldrick, 2015)'
_computing_structure_solution 'SHELXT 2018/2 (Sheldrick, 2018)'
_diffrn_ambient_environment N~2~
_diffrn_ambient_temperature 100.00(14)
_diffrn_detector 'Hybrid Pixel Array Detector'
_diffrn_detector_area_resol_mean 10.0000
_diffrn_detector_type HyPix
_diffrn_measured_fraction_theta_full 1.000
_diffrn_measured_fraction_theta_max 0.986
_diffrn_measurement_details
;
List of Runs (angles in degrees, time in seconds):

  # Type    Start    End  Width  t~exp~   \w     \q     \k     \f   Frames
#--------------------------------------------------------------------------
  1  \w     45.00  71.00   0.50    0.53    --  113.25-125.00-180.00   52
  2  \w     52.00 103.00   0.50    0.53    --  113.25-125.00-120.00  102
  3  \w     44.00  78.00   0.50    0.53    --  113.25-125.00 -60.00   68
  4  \w     57.00 106.00   0.50    0.53    --  113.25 -94.00 -60.00   98
  5  \w     62.00 108.00   0.50    0.53    --  113.25-125.00  30.00   92
  6  \w     75.00 108.00   0.50    0.53    --  113.25-106.00  59.64   66
  7  \w     50.00  76.00   0.50    0.53    --  113.25 -94.00  90.00   52
  8  \w     81.00 106.00   0.50    0.53    --  113.25 -94.00  90.00   50
  9  \w     49.00 101.00   0.50    0.53    --  113.25 -94.00  60.00  104
 10  \w     80.00 105.00   0.50    0.53    --  113.25 -94.00   0.00   50
 11  \w     42.00  72.00   0.50    0.53    --  113.25 -94.00-120.00   60
 12  \w     58.00 106.00   0.50    0.53    --  113.25 -94.00-180.00   96
 13  \w     64.00 104.00   0.50    0.53    --  113.25 -94.00-150.00   80
 14  \w     75.00 105.00   0.50    0.53    --  113.25 -94.00-120.00   60
 15  \w     73.00 103.00   0.50    0.53    --  113.25 -94.00 -90.00   60
 16  \w     53.00 102.00   0.50    0.53    --  113.25 -94.00 120.00   98
 17  \w     51.00 105.00   0.50    0.53    --  113.25 -94.00 150.00  108
 18  \w     43.00  71.00   0.50    0.53    --  113.25 -61.00   0.00   56
 19  \w     42.00  67.00   0.50    0.53    --  113.25 -61.00 -60.00   50
 20  \w     44.00  71.00   0.50    0.53    --  113.25 -61.00 -90.00   54
 21  \w     42.00  91.00   0.50    0.53    --  113.25 -77.00 -30.00   98
 22  \w     43.00  95.00   0.50    0.53    --  113.25 -77.00  60.00  104
 23  \w     46.00  71.00   0.50    0.53    --  113.25 -61.00  90.00   50
 24  \w    132.00 178.00   0.50    0.53    --  113.25  15.00 -30.00   92
 25  \w    100.00 172.00   0.50    0.53    --  113.25  61.00  90.00  144
 26  \w    104.00 137.00   0.50    0.53    --  113.25  61.00 150.00   66
 27  \w    144.00 178.00   0.50    0.53    --  113.25  61.00 150.00   68
 28  \w    117.00 170.00   0.50    0.53    --  113.25  30.00 120.00  106
 29  \w    116.00 173.00   0.50    0.53    --  113.25  30.00  60.00  114
 30  \w     37.00 120.00   0.50    0.13    --   47.51  38.00  60.00  166
 31  \w    100.00 125.00   0.50    0.53    --  113.25  15.00 -30.00   50
 32  \w    101.00 172.00   0.50    0.53    --  113.25  15.00  30.00  142
 33  \w    102.00 164.00   0.50    0.53    --  113.25  45.00-180.00  124
 34  \w    118.00 177.00   0.50    0.53    --  113.25  15.00-120.00  118
 35  \w    118.00 151.00   0.50    0.53    --  113.25 125.00  30.00   66
 36  \w    132.00 165.00   0.50    0.53    --  113.25 125.00 150.00   66
 37  \w    -23.00  30.00   0.50    0.13    --   47.51 -19.00  90.00  106
 38  \w     36.00  70.00   0.50    0.13    --   47.51 -77.00  90.00   68
 39  \w    -16.00  23.00   0.50    0.13    --   47.51 -19.00-120.00   78
 40  \w    -61.00  20.00   0.50    0.13    --  -47.51  57.00 -30.00  162
 41  \w    -30.00  25.00   0.50    0.13    --  -47.51  38.00 -90.00  110
 42  \w    -29.00  23.00   0.50    0.13    --  -47.51  19.00-120.00  104
 43  \w    -68.00 -28.00   0.50    0.53    --  -91.75  61.00-120.00   80
 44  \w    -50.00 -21.00   0.50    0.53    --  -91.75  45.00  60.00   58
 45  \w    -49.00 -21.00   0.50    0.53    --  -91.75  45.00 120.00   56
 46  \w    -48.00 -22.00   0.50    0.53    --  -91.75  45.00 150.00   52
;
_diffrn_measurement_device 'four-circle diffractometer'
_diffrn_measurement_device_type 'XtaLAB Synergy, Dualflex, HyPix'
_diffrn_measurement_method '\w scans'
_diffrn_orient_matrix_type 'CrysAlisPro convention (1999,Acta A55,543-557)'
_diffrn_orient_matrix_UB_11 0.0502341000
_diffrn_orient_matrix_UB_12 0.0841691000
_diffrn_orient_matrix_UB_13 -0.0238909000
_diffrn_orient_matrix_UB_21 -0.0058491000
_diffrn_orient_matrix_UB_22 0.1495221000
_diffrn_orient_matrix_UB_23 0.0320884000
_diffrn_orient_matrix_UB_31 0.0504679000
_diffrn_orient_matrix_UB_32 -0.0664972000
_diffrn_orient_matrix_UB_33 0.0415861000
_diffrn_radiation_monochromator mirror
_diffrn_radiation_probe x-ray
_diffrn_radiation_type 'Cu K\a'
_diffrn_radiation_wavelength 1.54184
_diffrn_reflns_av_R_equivalents 0.0667
_diffrn_reflns_av_unetI/netI 0.0427
_diffrn_reflns_Laue_measured_fraction_full 1.000
_diffrn_reflns_Laue_measured_fraction_max 0.986
_diffrn_reflns_limit_h_max 27
_diffrn_reflns_limit_h_min -26
_diffrn_reflns_limit_k_max 10
_diffrn_reflns_limit_k_min -10
_diffrn_reflns_limit_l_max 34
_diffrn_reflns_limit_l_min -34
_diffrn_reflns_number 30830
_diffrn_reflns_point_group_measured_fraction_full 1.000
_diffrn_reflns_point_group_measured_fraction_max 0.986
_diffrn_reflns_theta_full 67.684
_diffrn_reflns_theta_max 80.483
_diffrn_reflns_theta_min 3.310
_diffrn_source 'micro-focus sealed X-ray tube'
_diffrn_source_type 'PhotonJet (Cu) X-ray Source'
_exptl_absorpt_coefficient_mu 18.630
_exptl_absorpt_correction_T_max 1.000
_exptl_absorpt_correction_T_min 0.657
_exptl_absorpt_correction_type gaussian
_exptl_absorpt_process_details
;
CrysAlisPro 1.171.42.49 (Rigaku Oxford Diffraction, 2022)
Numerical absorption correction based on gaussian integration over
a multifaceted crystal model
Empirical absorption correction using spherical harmonics,
implemented in SCALE3 ABSPACK scaling algorithm.
;
_exptl_crystal_colour 'clear whiteish colourless'
_exptl_crystal_colour_lustre clear
_exptl_crystal_colour_modifier whiteish
_exptl_crystal_colour_primary colourless
_exptl_crystal_density_diffrn 1.813
_exptl_crystal_description needle
_exptl_crystal_F_000 2648
_exptl_crystal_preparation 'Magnetic properties'
_exptl_crystal_recrystallization_method 'Re-crystallisation from solvent: Acetonitrile/Diisopropylether'
_exptl_crystal_size_max 0.16
_exptl_crystal_size_mid 0.034
_exptl_crystal_size_min 0.028
_refine_diff_density_max 0.630
_refine_diff_density_min -0.592
_refine_diff_density_rms 0.109
_refine_ls_extinction_coef 0.000056(11)
_refine_ls_extinction_expression Fc^*^=kFc[1+0.001xFc^2^\l^3^/sin(2\q)]^-1/4^
_refine_ls_extinction_method 'SHELXL-2018/3 (Sheldrick 2018)'
_refine_ls_goodness_of_fit_ref 1.086
_refine_ls_hydrogen_treatment constr
_refine_ls_matrix_type full
_refine_ls_number_parameters 345
_refine_ls_number_reflns 5289
_refine_ls_number_restraints 0
_refine_ls_restrained_S_all 1.086
_refine_ls_R_factor_all 0.0299
_refine_ls_R_factor_gt 0.0281
_refine_ls_shift/su_max 0.004
_refine_ls_shift/su_mean 0.000
_refine_ls_structure_factor_coef Fsqd
_refine_ls_weighting_details 'w=1/[\s^2^(Fo^2^)+(0.0361P)^2^+6.7752P] where P=(Fo^2^+2Fc^2^)/3'
_refine_ls_weighting_scheme calc
_refine_ls_wR_factor_gt 0.0721
_refine_ls_wR_factor_ref 0.0730
_reflns_Friedel_coverage 0.000
_reflns_number_gt 4970
_reflns_number_total 5289
_reflns_threshold_expression 'I > 2\s(I)'
_cod_data_source_file d5dt02364e2.cif
_cod_data_source_block mh3-017-smno3_2_redabs
_cod_database_code 7720811
_shelx_shelxl_version_number 2018/3
_chemical_oxdiff_formula C20H21N8O9Sm
_chemical_oxdiff_usercomment 100K
_shelx_space_group_comment
;
The symmetry employed for this shelxl refinement is uniquely defined
by the following loop, which should always be used as a source of
symmetry information in preference to the above space-group names.
They are only intended as comments.
;
_shelx_estimated_absorpt_t_max 0.624
_shelx_estimated_absorpt_t_min 0.155
_olex2_refinement_description
;
1.a Secondary CH2 refined with riding coordinates:
 C1(H1A,H1B), C7(H7A,H7B), C13(H13A,H13B)
1.b Aromatic/amide H refined with riding coordinates:
 C3(H3), C4(H4), C5(H5), C6(H6), C9(H9), C10(H10), C11(H11), C12(H12),
 C15(H15), C16(H16), C17(H17), C18(H18)
1.c Idealised Me refined as rotating group:
 C20(H20A,H20B,H20C)
;
_ins_header
;
TITL MH3-017-SmNO3_2_REDABS in C2/c 
REM C2/c (#15 in standard setting)
CELL 1.54184  21.888493   8.371081  27.100840  90.0000  99.8494  90.0000
ZERR    8.00   0.000267   0.000116   0.000318   0.0000   0.0011   0.0000
LATT  7
SYMM -x, y,-z+1/2 
SFAC C H N O Sm
UNIT 160.00 168.00 64.00 72.00 8.00
REM  CrysAlisPro recorded range (K): Min=99.9; max=100.1; aver:100.0
TEMP -173
SIZE 0.03 0.03 0.16
TREF
HKLF 4
END
;
_olex2_submission_original_sample_id MH3-017-SmNO3
_olex2_submission_special_instructions 'No special instructions were received'
_oxdiff_exptl_absorpt_empirical_details
;
Empirical correction (ABSPACK) includes:
- Absorption correction using spherical harmonics
- Frame scaling
;
_oxdiff_exptl_absorpt_empirical_full_max 3.344
_oxdiff_exptl_absorpt_empirical_full_min 0.520

loop_
_space_group_symop_operation_xyz
'x, y, z'
'-x, y, -z+1/2'
'x+1/2, y+1/2, z'
'-x+1/2, y+1/2, -z+1/2'
'-x, -y, -z'
'x, -y, z-1/2'
'-x+1/2, -y+1/2, -z'
'x+1/2, -y+1/2, z-1/2'

loop_
_atom_site_label
_atom_site_type_symbol
_atom_site_fract_x
_atom_site_fract_y
_atom_site_fract_z
_atom_site_U_iso_or_equiv
_atom_site_adp_type
_atom_site_occupancy
_atom_site_site_symmetry_order
_atom_site_calc_flag
_atom_site_refinement_flags_posn
_atom_site_refinement_flags_adp
_atom_site_refinement_flags_occupancy
_atom_site_disorder_assembly
_atom_site_disorder_group
Sm1 Sm 0.61947(2) 0.69074(2) 0.38612(2) 0.01242(7) Uani 1 1 d . . . . .
O1 O 0.63831(10) 0.6883(2) 0.29567(8) 0.0194(4) Uani 1 1 d . . . . .
O2 O 0.56983(10) 0.8543(3) 0.31349(8) 0.0204(4) Uani 1 1 d . . . . .
O3 O 0.59590(11) 0.8586(3) 0.23910(8) 0.0269(5) Uani 1 1 d . . . . .
O4 O 0.50952(9) 0.7619(3) 0.39684(8) 0.0198(4) Uani 1 1 d . . . . .
O5 O 0.58084(9) 0.9389(3) 0.42081(8) 0.0195(4) Uani 1 1 d . . . . .
O6 O 0.48594(11) 0.9838(3) 0.43205(10) 0.0340(6) Uani 1 1 d . . . . .
O7 O 0.70414(10) 0.8028(3) 0.45078(8) 0.0215(4) Uani 1 1 d . . . . .
O8 O 0.69508(9) 0.9077(3) 0.37691(8) 0.0193(4) Uani 1 1 d . . . . .
O9 O 0.76722(10) 0.9924(3) 0.43659(9) 0.0295(5) Uani 1 1 d . . . . .
N1 N 0.63210(10) 0.3919(3) 0.41383(8) 0.0137(4) Uani 1 1 d . . . . .
N2 N 0.54091(11) 0.4896(3) 0.33667(8) 0.0155(5) Uani 1 1 d . . . . .
N3 N 0.60383(11) 0.6192(3) 0.47910(9) 0.0169(5) Uani 1 1 d . . . . .
N4 N 0.72400(11) 0.5514(3) 0.37739(9) 0.0171(5) Uani 1 1 d . . . . .
N5 N 0.60128(12) 0.8032(3) 0.28145(10) 0.0185(5) Uani 1 1 d . . . . .
N6 N 0.52385(11) 0.8980(3) 0.41688(9) 0.0193(5) Uani 1 1 d . . . . .
N7 N 0.72341(11) 0.9030(3) 0.42194(9) 0.0178(5) Uani 1 1 d . . . . .
C1 C 0.61757(13) 0.2900(4) 0.36848(11) 0.0164(5) Uani 1 1 d . . . . .
H1A H 0.618530 0.176002 0.378303 0.020 Uiso 1 1 calc R U . . .
H1B H 0.648936 0.306946 0.346662 0.020 Uiso 1 1 calc R U . . .
C2 C 0.55402(13) 0.3328(4) 0.34050(10) 0.0161(5) Uani 1 1 d . . . . .
C3 C 0.51219(14) 0.2164(4) 0.31944(11) 0.0177(5) Uani 1 1 d . . . . .
H3 H 0.522469 0.106355 0.323524 0.021 Uiso 1 1 calc R U . . .
C4 C 0.45545(13) 0.2625(4) 0.29247(10) 0.0177(5) Uani 1 1 d . . . . .
H4 H 0.426262 0.184948 0.277727 0.021 Uiso 1 1 calc R U . . .
C5 C 0.44193(13) 0.4250(4) 0.28735(10) 0.0185(5) Uani 1 1 d . . . . .
H5 H 0.403617 0.460312 0.268621 0.022 Uiso 1 1 calc R U . . .
C6 C 0.48548(12) 0.5343(4) 0.31013(10) 0.0155(5) Uani 1 1 d . . . . .
H6 H 0.476005 0.644939 0.306958 0.019 Uiso 1 1 calc R U . . .
C7 C 0.58971(12) 0.3461(4) 0.44893(10) 0.0146(5) Uani 1 1 d . . . . .
H7A H 0.602344 0.240838 0.463931 0.018 Uiso 1 1 calc R U . . .
H7B H 0.546940 0.336048 0.430125 0.018 Uiso 1 1 calc R U . . .
C8 C 0.59073(12) 0.4674(4) 0.48982(10) 0.0151(5) Uani 1 1 d . . . . .
C9 C 0.57675(12) 0.4218(4) 0.53586(10) 0.0174(5) Uani 1 1 d . . . . .
H9 H 0.567466 0.313592 0.542086 0.021 Uiso 1 1 calc R U . . .
C10 C 0.57654(13) 0.5363(4) 0.57241(11) 0.0206(6) Uani 1 1 d . . . . .
H10 H 0.566446 0.508398 0.604025 0.025 Uiso 1 1 calc R U . . .
C11 C 0.59132(15) 0.6932(4) 0.56236(12) 0.0226(6) Uani 1 1 d . . . . .
H11 H 0.592209 0.774001 0.587088 0.027 Uiso 1 1 calc R U . . .
C12 C 0.60476(14) 0.7290(4) 0.51534(11) 0.0209(6) Uani 1 1 d . . . . .
H12 H 0.615076 0.836044 0.508505 0.025 Uiso 1 1 calc R U . . .
C13 C 0.69706(13) 0.3674(4) 0.43924(11) 0.0170(5) Uani 1 1 d . . . . .
H13A H 0.704177 0.252349 0.446509 0.020 Uiso 1 1 calc R U . . .
H13B H 0.704066 0.425796 0.471485 0.020 Uiso 1 1 calc R U . . .
C14 C 0.74239(13) 0.4257(4) 0.40705(10) 0.0168(5) Uani 1 1 d . . . . .
C15 C 0.79964(13) 0.3528(4) 0.40871(12) 0.0205(6) Uani 1 1 d . . . . .
H15 H 0.811308 0.265221 0.430581 0.025 Uiso 1 1 calc R U . . .
C16 C 0.83966(13) 0.4090(4) 0.37817(12) 0.0230(6) Uani 1 1 d . . . . .
H16 H 0.879314 0.361756 0.379112 0.028 Uiso 1 1 calc R U . . .
C17 C 0.82049(13) 0.5361(4) 0.34606(12) 0.0232(6) Uani 1 1 d . . . . .
H17 H 0.846247 0.575127 0.323874 0.028 Uiso 1 1 calc R U . . .
C18 C 0.76335(14) 0.6041(4) 0.34715(11) 0.0207(6) Uani 1 1 d . . . . .
H18 H 0.750840 0.692157 0.325699 0.025 Uiso 1 1 calc R U . . .
N8 N 0.69464(14) 1.2411(5) 0.26977(12) 0.0352(7) Uani 1 1 d . . . . .
C19 C 0.73692(16) 1.1666(4) 0.28598(13) 0.0268(7) Uani 1 1 d . . . . .
C20 C 0.79171(16) 1.0728(4) 0.30616(13) 0.0286(7) Uani 1 1 d . . . . .
H20A H 0.793101 0.976623 0.285747 0.043 Uiso 1 1 calc R U . . .
H20B H 0.789775 1.041854 0.340732 0.043 Uiso 1 1 calc R U . . .
H20C H 0.829043 1.136840 0.305539 0.043 Uiso 1 1 calc R U . . .

loop_
_atom_site_aniso_label
_atom_site_aniso_U_11
_atom_site_aniso_U_22
_atom_site_aniso_U_33
_atom_site_aniso_U_23
_atom_site_aniso_U_13
_atom_site_aniso_U_12
Sm1 0.01282(9) 0.01270(10) 0.01236(9) 0.00092(5) 0.00392(5) 0.00029(5)
O1 0.0188(10) 0.0211(11) 0.0180(10) 0.0001(8) 0.0028(8) 0.0029(7)
O2 0.0209(10) 0.0196(10) 0.0216(10) 0.0014(8) 0.0061(8) 0.0039(8)
O3 0.0346(12) 0.0306(12) 0.0154(10) 0.0069(9) 0.0036(9) -0.0020(10)
O4 0.0208(10) 0.0189(10) 0.0199(10) -0.0021(8) 0.0044(8) -0.0009(8)
O5 0.0166(9) 0.0188(10) 0.0233(10) 0.0023(8) 0.0046(7) -0.0009(8)
O6 0.0252(11) 0.0330(14) 0.0456(14) -0.0114(11) 0.0116(10) 0.0081(10)
O7 0.0219(10) 0.0253(12) 0.0179(10) 0.0014(8) 0.0051(8) -0.0033(8)
O8 0.0185(9) 0.0198(10) 0.0191(9) 0.0018(8) 0.0022(7) -0.0019(8)
O9 0.0218(11) 0.0316(13) 0.0338(12) -0.0067(10) 0.0009(9) -0.0090(9)
N1 0.0124(10) 0.0179(12) 0.0119(10) 0.0012(9) 0.0046(8) 0.0002(8)
N2 0.0156(10) 0.0184(12) 0.0131(10) 0.0022(9) 0.0041(8) 0.0020(9)
N3 0.0170(11) 0.0188(12) 0.0159(11) 0.0014(9) 0.0054(8) 0.0015(9)
N4 0.0178(11) 0.0187(12) 0.0158(11) 0.0020(9) 0.0054(8) -0.0003(9)
N5 0.0187(12) 0.0194(13) 0.0170(12) 0.0018(9) 0.0016(9) -0.0030(9)
N6 0.0173(11) 0.0212(13) 0.0202(11) -0.0017(10) 0.0052(9) 0.0026(9)
N7 0.0145(10) 0.0188(12) 0.0210(12) -0.0029(10) 0.0053(9) -0.0002(9)
C1 0.0180(13) 0.0170(14) 0.0149(13) -0.0006(10) 0.0047(10) 0.0019(10)
C2 0.0169(13) 0.0209(14) 0.0115(12) -0.0010(10) 0.0055(10) 0.0020(10)
C3 0.0214(13) 0.0180(13) 0.0157(13) -0.0012(11) 0.0090(10) -0.0037(11)
C4 0.0193(13) 0.0224(15) 0.0127(12) -0.0025(11) 0.0070(10) -0.0050(11)
C5 0.0149(12) 0.0281(15) 0.0131(12) 0.0015(11) 0.0043(9) 0.0021(11)
C6 0.0173(12) 0.0167(13) 0.0131(12) 0.0021(10) 0.0044(9) 0.0024(10)
C7 0.0155(12) 0.0170(13) 0.0129(12) 0.0029(10) 0.0065(9) -0.0017(10)
C8 0.0118(11) 0.0207(14) 0.0130(12) 0.0016(10) 0.0030(9) 0.0017(10)
C9 0.0140(12) 0.0216(14) 0.0171(12) 0.0036(11) 0.0036(10) 0.0015(10)
C10 0.0173(13) 0.0296(16) 0.0162(13) 0.0024(12) 0.0071(10) 0.0034(11)
C11 0.0225(15) 0.0291(18) 0.0167(14) -0.0033(11) 0.0046(11) 0.0023(11)
C12 0.0234(14) 0.0194(14) 0.0201(14) -0.0037(12) 0.0046(11) 0.0015(12)
C13 0.0159(13) 0.0188(14) 0.0160(12) 0.0015(11) 0.0019(10) 0.0007(10)
C14 0.0177(12) 0.0177(14) 0.0161(12) 0.0009(10) 0.0054(10) -0.0009(10)
C15 0.0168(13) 0.0205(14) 0.0240(14) 0.0017(12) 0.0026(11) 0.0015(11)
C16 0.0133(12) 0.0255(16) 0.0307(16) -0.0008(13) 0.0057(11) 0.0003(11)
C17 0.0171(13) 0.0302(17) 0.0232(14) 0.0001(12) 0.0062(11) -0.0045(12)
C18 0.0194(13) 0.0216(15) 0.0225(14) 0.0029(12) 0.0071(11) -0.0030(11)
N8 0.0309(15) 0.049(2) 0.0267(14) 0.0008(14) 0.0075(12) 0.0074(15)
C19 0.0293(17) 0.0313(18) 0.0227(15) -0.0047(13) 0.0130(13) -0.0020(14)
C20 0.0281(16) 0.0292(17) 0.0318(17) 0.0006(14) 0.0144(13) 0.0033(13)

loop_
_atom_type_symbol
_atom_type_description
_atom_type_scat_dispersion_real
_atom_type_scat_dispersion_imag
_atom_type_scat_source
C C 0.0181 0.0091 'International Tables Vol C Tables 4.2.6.8 and 6.1.1.4'
H H 0.0000 0.0000 'International Tables Vol C Tables 4.2.6.8 and 6.1.1.4'
N N 0.0311 0.0180 'International Tables Vol C Tables 4.2.6.8 and 6.1.1.4'
O O 0.0492 0.0322 'International Tables Vol C Tables 4.2.6.8 and 6.1.1.4'
Sm Sm -5.3236 12.2178 'International Tables Vol C Tables 4.2.6.8 and 6.1.1.4'

loop_
_exptl_crystal_face_index_h
_exptl_crystal_face_index_k
_exptl_crystal_face_index_l
_exptl_crystal_face_perp_dist
-2 4 10 0.0009
1 -3 14 0.0450
14 1 -3 0.0073
-1 3 -14 0.1125
-14 -1 3 0.0184
2 -4 -10 0.0310

loop_
_geom_angle_atom_site_label_1
_geom_angle_atom_site_label_2
_geom_angle_atom_site_label_3
_geom_angle
_geom_angle_site_symmetry_1
_geom_angle_site_symmetry_3
_geom_angle_publ_flag
O1 Sm1 N1 103.98(7) . . ?
O1 Sm1 N2 72.67(7) . . ?
O1 Sm1 N3 166.47(7) . . ?
O1 Sm1 N4 67.80(7) . . ?
O1 Sm1 N6 121.02(7) . . ?
O1 Sm1 N7 94.55(7) . . ?
O2 Sm1 O1 50.65(7) . . ?
O2 Sm1 O4 70.61(7) . . ?
O2 Sm1 O7 121.18(7) . . ?
O2 Sm1 O8 74.23(7) . . ?
O2 Sm1 N1 139.84(7) . . ?
O2 Sm1 N2 77.79(7) . . ?
O2 Sm1 N3 139.55(7) . . ?
O2 Sm1 N4 116.36(7) . . ?
O2 Sm1 N6 70.42(7) . . ?
O2 Sm1 N7 97.93(7) . . ?
O4 Sm1 O1 115.00(7) . . ?
O4 Sm1 N1 104.30(7) . . ?
O4 Sm1 N2 69.90(7) . . ?
O4 Sm1 N3 70.61(7) . . ?
O4 Sm1 N4 167.01(8) . . ?
O4 Sm1 N6 25.59(7) . . ?
O4 Sm1 N7 121.22(7) . . ?
O5 Sm1 O1 119.37(7) . . ?
O5 Sm1 O2 73.08(7) . . ?
O5 Sm1 O4 51.09(7) . . ?
O5 Sm1 O7 71.42(7) . . ?
O5 Sm1 O8 72.81(7) . . ?
O5 Sm1 N1 135.82(7) . . ?
O5 Sm1 N2 119.78(7) . . ?
O5 Sm1 N3 73.96(7) . . ?
O5 Sm1 N4 140.01(7) . . ?
O5 Sm1 N6 25.51(7) . . ?
O5 Sm1 N7 70.23(7) . . ?
O7 Sm1 O1 116.91(7) . . ?
O7 Sm1 O4 115.70(7) . . ?
O7 Sm1 N1 97.37(7) . . ?
O7 Sm1 N2 160.97(7) . . ?
O7 Sm1 N3 67.83(7) . . ?
O7 Sm1 N4 71.11(8) . . ?
O7 Sm1 N6 93.33(7) . . ?
O7 Sm1 N7 25.58(7) . . ?
O8 Sm1 O1 72.03(7) . . ?
O8 Sm1 O4 119.81(7) . . ?
O8 Sm1 O7 51.25(7) . . ?
O8 Sm1 N1 133.26(7) . . ?
O8 Sm1 N2 143.90(7) . . ?
O8 Sm1 N3 116.85(7) . . ?
O8 Sm1 N4 73.17(7) . . ?
O8 Sm1 N6 96.61(7) . . ?
O8 Sm1 N7 25.67(7) . . ?
N1 Sm1 N3 62.49(7) . . ?
N1 Sm1 N4 63.10(7) . . ?
N1 Sm1 N6 121.85(7) . . ?
N1 Sm1 N7 116.69(7) . . ?
N2 Sm1 N1 63.74(7) . . ?
N2 Sm1 N3 99.24(7) . . ?
N2 Sm1 N4 100.11(7) . . ?
N2 Sm1 N6 95.03(7) . . ?
N2 Sm1 N7 166.39(7) . . ?
N3 Sm1 N6 69.69(7) . . ?
N3 Sm1 N7 92.36(7) . . ?
N4 Sm1 N3 103.94(7) . . ?
N4 Sm1 N6 164.41(7) . . ?
N4 Sm1 N7 69.97(7) . . ?
N7 Sm1 N6 95.65(7) . . ?
N5 O1 Sm1 94.90(17) . . ?
N5 O2 Sm1 98.09(16) . . ?
N6 O4 Sm1 95.11(15) . . ?
N6 O5 Sm1 97.71(16) . . ?
N7 O7 Sm1 95.80(16) . . ?
N7 O8 Sm1 96.00(16) . . ?
C1 N1 Sm1 108.36(16) . . ?
C1 N1 C7 108.2(2) . . ?
C7 N1 Sm1 112.56(16) . . ?
C13 N1 Sm1 108.17(17) . . ?
C13 N1 C1 110.9(2) . . ?
C13 N1 C7 108.7(2) . . ?
C2 N2 Sm1 118.54(18) . . ?
C2 N2 C6 118.1(2) . . ?
C6 N2 Sm1 123.17(19) . . ?
C8 N3 Sm1 118.83(18) . . ?
C12 N3 Sm1 123.3(2) . . ?
C12 N3 C8 117.8(3) . . ?
C14 N4 Sm1 118.20(18) . . ?
C14 N4 C18 117.3(2) . . ?
C18 N4 Sm1 124.33(19) . . ?
O1 N5 Sm1 59.62(14) . . ?
O2 N5 Sm1 56.67(14) . . ?
O2 N5 O1 116.0(2) . . ?
O3 N5 Sm1 175.8(2) . . ?
O3 N5 O1 121.6(3) . . ?
O3 N5 O2 122.4(3) . . ?
O4 N6 Sm1 59.30(13) . . ?
O4 N6 O5 116.0(2) . . ?
O5 N6 Sm1 56.78(14) . . ?
O6 N6 Sm1 176.7(2) . . ?
O6 N6 O4 122.4(3) . . ?
O6 N6 O5 121.5(3) . . ?
O7 N7 Sm1 58.62(14) . . ?
O7 N7 O8 117.0(2) . . ?
O8 N7 Sm1 58.33(13) . . ?
O9 N7 Sm1 179.4(2) . . ?
O9 N7 O7 121.9(2) . . ?
O9 N7 O8 121.2(3) . . ?
N1 C1 H1A 109.9 . . ?
N1 C1 H1B 109.9 . . ?
N1 C1 C2 109.1(2) . . ?
H1A C1 H1B 108.3 . . ?
C2 C1 H1A 109.9 . . ?
C2 C1 H1B 109.9 . . ?
N2 C2 C1 115.9(3) . . ?
N2 C2 C3 122.4(3) . . ?
C3 C2 C1 121.7(3) . . ?
C2 C3 H3 120.4 . . ?
C4 C3 C2 119.3(3) . . ?
C4 C3 H3 120.4 . . ?
C3 C4 H4 120.6 . . ?
C3 C4 C5 118.8(3) . . ?
C5 C4 H4 120.6 . . ?
C4 C5 H5 120.6 . . ?
C6 C5 C4 118.7(3) . . ?
C6 C5 H5 120.6 . . ?
N2 C6 C5 122.7(3) . . ?
N2 C6 H6 118.7 . . ?
C5 C6 H6 118.7 . . ?
N1 C7 H7A 109.3 . . ?
N1 C7 H7B 109.3 . . ?
N1 C7 C8 111.4(2) . . ?
H7A C7 H7B 108.0 . . ?
C8 C7 H7A 109.3 . . ?
C8 C7 H7B 109.3 . . ?
N3 C8 C7 117.2(2) . . ?
N3 C8 C9 122.8(3) . . ?
C9 C8 C7 120.0(3) . . ?
C8 C9 H9 120.5 . . ?
C10 C9 C8 118.9(3) . . ?
C10 C9 H9 120.5 . . ?
C9 C10 H10 120.4 . . ?
C9 C10 C11 119.1(3) . . ?
C11 C10 H10 120.5 . . ?
C10 C11 H11 120.8 . . ?
C12 C11 C10 118.5(3) . . ?
C12 C11 H11 120.8 . . ?
N3 C12 C11 123.0(3) . . ?
N3 C12 H12 118.5 . . ?
C11 C12 H12 118.5 . . ?
N1 C13 H13A 109.4 . . ?
N1 C13 H13B 109.4 . . ?
N1 C13 C14 111.0(2) . . ?
H13A C13 H13B 108.0 . . ?
C14 C13 H13A 109.4 . . ?
C14 C13 H13B 109.4 . . ?
N4 C14 C13 116.1(2) . . ?
N4 C14 C15 122.7(3) . . ?
C15 C14 C13 121.2(3) . . ?
C14 C15 H15 120.3 . . ?
C16 C15 C14 119.4(3) . . ?
C16 C15 H15 120.3 . . ?
C15 C16 H16 120.7 . . ?
C15 C16 C17 118.6(3) . . ?
C17 C16 H16 120.7 . . ?
C16 C17 H17 120.7 . . ?
C18 C17 C16 118.6(3) . . ?
C18 C17 H17 120.7 . . ?
N4 C18 C17 123.3(3) . . ?
N4 C18 H18 118.3 . . ?
C17 C18 H18 118.3 . . ?
N8 C19 C20 179.0(4) . . ?
C19 C20 H20A 109.5 . . ?
C19 C20 H20B 109.5 . . ?
C19 C20 H20C 109.5 . . ?
H20A C20 H20B 109.5 . . ?
H20A C20 H20C 109.5 . . ?
H20B C20 H20C 109.5 . . ?

loop_
_geom_bond_atom_site_label_1
_geom_bond_atom_site_label_2
_geom_bond_distance
_geom_bond_site_symmetry_2
_geom_bond_publ_flag
Sm1 O1 2.554(2) . ?
Sm1 O2 2.490(2) . ?
Sm1 O4 2.544(2) . ?
Sm1 O5 2.487(2) . ?
Sm1 O7 2.505(2) . ?
Sm1 O8 2.498(2) . ?
Sm1 N1 2.613(2) . ?
Sm1 N2 2.608(2) . ?
Sm1 N3 2.668(2) . ?
Sm1 N4 2.615(2) . ?
Sm1 N6 2.947(3) . ?
Sm1 N7 2.919(2) . ?
O1 N5 1.274(3) . ?
O2 N5 1.271(4) . ?
O3 N5 1.225(4) . ?
O4 N6 1.278(3) . ?
O5 N6 1.281(3) . ?
O6 N6 1.221(4) . ?
O7 N7 1.267(3) . ?
O8 N7 1.271(3) . ?
O9 N7 1.227(3) . ?
N1 C1 1.485(4) . ?
N1 C7 1.488(3) . ?
N1 C13 1.484(3) . ?
N2 C2 1.343(4) . ?
N2 C6 1.353(3) . ?
N3 C8 1.346(4) . ?
N3 C12 1.343(4) . ?
N4 C14 1.343(4) . ?
N4 C18 1.360(4) . ?
C1 H1A 0.9900 . ?
C1 H1B 0.9900 . ?
C1 C2 1.509(4) . ?
C2 C3 1.391(4) . ?
C3 H3 0.9500 . ?
C3 C4 1.384(4) . ?
C4 H4 0.9500 . ?
C4 C5 1.394(4) . ?
C5 H5 0.9500 . ?
C5 C6 1.387(4) . ?
C6 H6 0.9500 . ?
C7 H7A 0.9900 . ?
C7 H7B 0.9900 . ?
C7 C8 1.500(4) . ?
C8 C9 1.388(4) . ?
C9 H9 0.9500 . ?
C9 C10 1.379(4) . ?
C10 H10 0.9500 . ?
C10 C11 1.391(5) . ?
C11 H11 0.9500 . ?
C11 C12 1.389(5) . ?
C12 H12 0.9500 . ?
C13 H13A 0.9900 . ?
C13 H13B 0.9900 . ?
C13 C14 1.510(4) . ?
C14 C15 1.387(4) . ?
C15 H15 0.9500 . ?
C15 C16 1.386(4) . ?
C16 H16 0.9500 . ?
C16 C17 1.393(5) . ?
C17 H17 0.9500 . ?
C17 C18 1.379(4) . ?
C18 H18 0.9500 . ?
N8 C19 1.140(5) . ?
C19 C20 1.459(5) . ?
C20 H20A 0.9800 . ?
C20 H20B 0.9800 . ?
C20 H20C 0.9800 . ?

loop_
_geom_torsion_atom_site_label_1
_geom_torsion_atom_site_label_2
_geom_torsion_atom_site_label_3
_geom_torsion_atom_site_label_4
_geom_torsion
_geom_torsion_site_symmetry_1
_geom_torsion_site_symmetry_2
_geom_torsion_site_symmetry_3
_geom_torsion_site_symmetry_4
_geom_torsion_publ_flag
Sm1 O1 N5 O2 -5.8(2) . . . . ?
Sm1 O1 N5 O3 175.3(2) . . . . ?
Sm1 O2 N5 O1 6.0(2) . . . . ?
Sm1 O2 N5 O3 -175.1(2) . . . . ?
Sm1 O4 N6 O5 2.4(2) . . . . ?
Sm1 O4 N6 O6 -176.7(3) . . . . ?
Sm1 O5 N6 O4 -2.5(3) . . . . ?
Sm1 O5 N6 O6 176.7(3) . . . . ?
Sm1 O7 N7 O8 0.6(2) . . . . ?
Sm1 O7 N7 O9 -179.7(2) . . . . ?
Sm1 O8 N7 O7 -0.6(3) . . . . ?
Sm1 O8 N7 O9 179.7(2) . . . . ?
Sm1 N1 C1 C2 -54.7(2) . . . . ?
Sm1 N1 C7 C8 -46.8(2) . . . . ?
Sm1 N1 C13 C14 -52.5(3) . . . . ?
Sm1 N2 C2 C1 -7.3(3) . . . . ?
Sm1 N2 C2 C3 173.6(2) . . . . ?
Sm1 N2 C6 C5 -174.6(2) . . . . ?
Sm1 N3 C8 C7 3.7(3) . . . . ?
Sm1 N3 C8 C9 -174.44(19) . . . . ?
Sm1 N3 C12 C11 174.3(2) . . . . ?
Sm1 N4 C14 C13 5.8(3) . . . . ?
Sm1 N4 C14 C15 -173.8(2) . . . . ?
Sm1 N4 C18 C17 174.7(2) . . . . ?
N1 C1 C2 N2 42.4(3) . . . . ?
N1 C1 C2 C3 -138.6(3) . . . . ?
N1 C7 C8 N3 28.5(3) . . . . ?
N1 C7 C8 C9 -153.3(2) . . . . ?
N1 C13 C14 N4 32.2(4) . . . . ?
N1 C13 C14 C15 -148.1(3) . . . . ?
N2 C2 C3 C4 1.6(4) . . . . ?
N3 C8 C9 C10 -0.4(4) . . . . ?
N4 C14 C15 C16 -1.0(5) . . . . ?
C1 N1 C7 C8 -166.5(2) . . . . ?
C1 N1 C13 C14 66.2(3) . . . . ?
C1 C2 C3 C4 -177.5(3) . . . . ?
C2 N2 C6 C5 0.6(4) . . . . ?
C2 C3 C4 C5 -0.1(4) . . . . ?
C3 C4 C5 C6 -1.0(4) . . . . ?
C4 C5 C6 N2 0.8(4) . . . . ?
C6 N2 C2 C1 177.3(2) . . . . ?
C6 N2 C2 C3 -1.8(4) . . . . ?
C7 N1 C1 C2 67.6(3) . . . . ?
C7 N1 C13 C14 -175.0(2) . . . . ?
C7 C8 C9 C10 -178.4(2) . . . . ?
C8 N3 C12 C11 -1.7(4) . . . . ?
C8 C9 C10 C11 -1.0(4) . . . . ?
C9 C10 C11 C12 1.1(4) . . . . ?
C10 C11 C12 N3 0.3(5) . . . . ?
C12 N3 C8 C7 179.9(2) . . . . ?
C12 N3 C8 C9 1.7(4) . . . . ?
C13 N1 C1 C2 -173.3(2) . . . . ?
C13 N1 C7 C8 73.0(3) . . . . ?
C13 C14 C15 C16 179.3(3) . . . . ?
C14 N4 C18 C17 -0.6(4) . . . . ?
C14 C15 C16 C17 -1.0(5) . . . . ?
C15 C16 C17 C18 2.1(5) . . . . ?
C16 C17 C18 N4 -1.3(5) . . . . ?
C18 N4 C14 C13 -178.6(3) . . . . ?
C18 N4 C14 C15 1.8(4) . . . . ?

loop_
_exptl_oxdiff_crystal_face_indexfrac_h
_exptl_oxdiff_crystal_face_indexfrac_k
_exptl_oxdiff_crystal_face_indexfrac_l
_exptl_oxdiff_crystal_face_x
_exptl_oxdiff_crystal_face_y
_exptl_oxdiff_crystal_face_z
-2.1954 4.4526 10.0043 0.0255 0.9996 0.0092
1.3545 -2.9137 14.2637 -0.5180 0.0141 0.8553
13.9031 1.1186 -3.3545 0.8727 -0.0217 0.4878
-0.5373 2.9681 -14.4060 0.5670 -0.0153 -0.8236
-13.9836 -0.9583 2.5690 -0.8445 0.0209 -0.5352
2.3494 -4.4887 -9.8080 -0.0255 -0.9996 0.0092
